data_7039267
loop_
_publ_author_name
'Zablocka, Maria'
'Oshovsky, Gennady'
'Duhayon, Carine'
'Ladeira, Sonia'
'Caminade, Anne-Marie'
'Mignani, Serge'
'Majoral, Jean-Pierre'

_publ_section_title
;
 Thiazoyl phosphines. Design, reactivity, and complexation.
;
_journal_issue 23
_journal_name_full 'Dalton transactions (Cambridge, England : 2003)'
_journal_page_first 9695
_journal_page_last 9703
_journal_paper_doi 10.1039/c6dt01106c
_journal_volume 45
_journal_year 2016
_chemical_formula_moiety 'C27 H27 Au N18 P3 S9, Cl'
_chemical_formula_sum 'C27 H27 Au Cl N18 P3 S9'
_chemical_formula_weight 1217.57
_space_group_IT_number 2
_symmetry_cell_setting triclinic
_symmetry_space_group_name_Hall '-P 1'
_symmetry_space_group_name_H-M 'P -1'
_atom_sites_solution_hydrogens difmap
_atom_sites_solution_primary direct
_audit_update_record
;
2016-05-02 deposited with the CCDC.
2016-05-12 downloaded from the CCDC.
;
_cell_angle_alpha 82.053(12)
_cell_angle_beta 82.884(12)
_cell_angle_gamma 88.274(11)
_cell_formula_units_Z 2
_cell_length_a 11.2861(10)
_cell_length_b 13.7824(13)
_cell_length_c 20.175(2)
_cell_measurement_reflns_used 8000
_cell_measurement_temperature 180
_cell_measurement_theta_max 26
_cell_measurement_theta_min 3
_cell_volume 3083.9(5)
_computing_cell_refinement 'IPDS (Stoe & Cie, 1996)'
_computing_data_collection 'IPDS (Stoe & Cie, 1996)'
_computing_data_reduction 'USER DEFINED DATA REDUCTION'
_computing_molecular_graphics 'CAMERON (Watkin et al., 1996)'
_computing_publication_material 'CRYSTALS (Betteridge et al., 2003)'
_computing_structure_refinement 'CRYSTALS (Betteridge et al., 2003)'
_computing_structure_solution 'SIR92 (Altomare et al., 1994)'
_diffrn_ambient_temperature 180
_diffrn_measured_fraction_theta_full 0.938
_diffrn_measured_fraction_theta_max 0.930
_diffrn_measurement_device Area
_diffrn_measurement_device_type 'Stoe IPDS'
_diffrn_measurement_method '\f scans'
_diffrn_radiation_monochromator graphite
_diffrn_radiation_type 'Mo K\a'
_diffrn_radiation_wavelength 0.71073
_diffrn_reflns_av_R_equivalents 0.066
_diffrn_reflns_limit_h_max 13
_diffrn_reflns_limit_h_min -13
_diffrn_reflns_limit_k_max 16
_diffrn_reflns_limit_k_min -15
_diffrn_reflns_limit_l_max 24
_diffrn_reflns_limit_l_min 0
_diffrn_reflns_number 11269
_diffrn_reflns_theta_full 25.233
_diffrn_reflns_theta_max 26.014
_diffrn_reflns_theta_min 2.053
_diffrn_standards_number 0
_exptl_absorpt_coefficient_mu 2.845
_exptl_absorpt_correction_T_max 0.49
_exptl_absorpt_correction_T_min 0.40
_exptl_absorpt_correction_type multi-scan
_exptl_absorpt_process_details 'DENZO/SCALEPACK (Otwinowski & Minor, 1997)'
_exptl_crystal_colour colorless
_exptl_crystal_density_diffrn 1.31
_exptl_crystal_density_method 'not measured'
_exptl_crystal_description block
_exptl_crystal_F_000 1200
_exptl_crystal_size_max 0.450
_exptl_crystal_size_mid 0.250
_exptl_crystal_size_min 0.250
_platon_squeeze_details
;
;
_refine_diff_density_max 1.17
_refine_diff_density_min -0.88
_refine_ls_extinction_method None
_refine_ls_goodness_of_fit_ref 1.1144
_refine_ls_hydrogen_treatment constr
_refine_ls_matrix_type full
_refine_ls_number_parameters 532
_refine_ls_number_reflns 8895
_refine_ls_number_restraints 0
_refine_ls_R_factor_all 0.0372
_refine_ls_R_factor_gt 0.0315
_refine_ls_shift/su_max 0.0008505
_refine_ls_shift/su_mean 0.0000378
_refine_ls_structure_factor_coef F
_refine_ls_weighting_details
;
 Method, part 1, Chebychev polynomial, (Watkin, 1994, Prince, 1982) 
 [weight] = 1.0/[A~0~*T~0~(x)+A~1~*T~1~(x) ... +A~n-1~]*T~n-1~(x)] 
 where A~i~ are the Chebychev coefficients listed below and x= Fcalc/Fmax 
 Method = Robust Weighting (Prince, 1982) 
 W = [weight] * [1-(deltaF/6*sigmaF)^2^]^2^ 
 A~i~ are: 
 4.34 -1.29 3.96 
;
_refine_ls_weighting_scheme calc
_refine_ls_wR_factor_all 0.0356
_refine_ls_wR_factor_gt 0.0349
_refine_ls_wR_factor_ref 0.0344
_reflns_limit_h_max 13
_reflns_limit_h_min -13
_reflns_limit_k_max 16
_reflns_limit_k_min -15
_reflns_limit_l_max 24
_reflns_limit_l_min 0
_reflns_number_gt 9374
_reflns_number_total 11269
_reflns_threshold_expression I>2.0\s(I)
_oxford_refine_ls_r_factor_ref 0.0305
_oxford_reflns_number_all 11222
_oxford_reflns_threshold_expression_ref I>3.0\s(I)
_cod_data_source_file c6dt01106c1.cif
_cod_data_source_block cpd29
_cod_depositor_comments 'Adding full bibliography for 7039261--7039268.cif.'
_cod_original_cell_volume 3083.9(3)
_cod_original_sg_symbol_H-M 'P -1 '
_cod_database_code 7039267

loop_
_symmetry_equiv_pos_as_xyz
x,y,z
-x,-y,-z

loop_
_atom_site_label
_atom_site_type_symbol
_atom_site_fract_x
_atom_site_fract_y
_atom_site_fract_z
_atom_site_U_iso_or_equiv
_atom_site_occupancy
_atom_site_adp_type
_atom_site_refinement_flags_posn
Au1 Au 0.351109(10) 0.247177(9) 0.718956(6) 0.0233 1.0000 Uani .
P1 P 0.35371(7) 0.15623(6) 0.62945(4) 0.0228 1.0000 Uani .
P2 P 0.40799(7) 0.20447(6) 0.82783(4) 0.0239 1.0000 Uani .
P3 P 0.32967(7) 0.42402(6) 0.69790(4) 0.0242 1.0000 Uani .
S1 S 0.61664(7) 0.09468(7) 0.60377(4) 0.0368 1.0000 Uani .
S2 S 0.34732(8) -0.05579(6) 0.59405(4) 0.0309 1.0000 Uani .
S3 S 0.23018(8) 0.14922(7) 0.49949(4) 0.0353 1.0000 Uani .
S4 S 0.56221(9) 0.03022(8) 0.78319(5) 0.0399 1.0000 Uani .
S5 S 0.32647(7) 0.07242(7) 0.96223(4) 0.0344 1.0000 Uani .
S6 S 0.55110(8) 0.38968(7) 0.83363(4) 0.0331 1.0000 Uani .
S7 S 0.52964(9) 0.58374(7) 0.67021(5) 0.0419 1.0000 Uani .
S8 S 0.29079(7) 0.50492(7) 0.55131(4) 0.0298 1.0000 Uani .
S9 S 0.29523(9) 0.58532(7) 0.79477(4) 0.0371 1.0000 Uani .
C1 C 0.4960(3) 0.1658(2) 0.57893(16) 0.0254 1.0000 Uani .
C2 C 0.5341(3) 0.2300(3) 0.52408(17) 0.0319 1.0000 Uani .
C3 C 0.7069(3) 0.1579(3) 0.53684(17) 0.0320 1.0000 Uani .
C4 C 0.3345(3) 0.0280(2) 0.65190(15) 0.0255 1.0000 Uani .
C5 C 0.3002(3) -0.0209(3) 0.71350(17) 0.0346 1.0000 Uani .
C6 C 0.2989(3) -0.1474(3) 0.65902(18) 0.0332 1.0000 Uani .
C7 C 0.2490(3) 0.1980(2) 0.57237(16) 0.0267 1.0000 Uani .
C8 C 0.1658(3) 0.2696(3) 0.58101(17) 0.0292 1.0000 Uani .
C9 C 0.1116(3) 0.2298(2) 0.48834(16) 0.0258 1.0000 Uani .
C10 C 0.5390(3) 0.1275(3) 0.82974(15) 0.0276 1.0000 Uani .
C11 C 0.6221(4) 0.1242(3) 0.87212(19) 0.0406 1.0000 Uani .
C12 C 0.6836(4) -0.0063(4) 0.8263(2) 0.0547 1.0000 Uani .
C13 C 0.2982(3) 0.1359(3) 0.88489(16) 0.0272 1.0000 Uani .
C14 C 0.1864(3) 0.1179(3) 0.87459(18) 0.0372 1.0000 Uani .
C15 C 0.1825(3) 0.0270(3) 0.97368(19) 0.0382 1.0000 Uani .
C16 C 0.4481(3) 0.3008(3) 0.87129(15) 0.0275 1.0000 Uani .
C17 C 0.4045(3) 0.3223(3) 0.93347(18) 0.0370 1.0000 Uani .
C18 C 0.5268(3) 0.4479(3) 0.90586(18) 0.0355 1.0000 Uani .
C19 C 0.4786(3) 0.4658(3) 0.67134(16) 0.0280 1.0000 Uani .
C20 C 0.5689(3) 0.4102(3) 0.64643(16) 0.0297 1.0000 Uani .
C21 C 0.6702(4) 0.5457(3) 0.63655(19) 0.0404 1.0000 Uani .
C22 C 0.2435(3) 0.4922(3) 0.63751(16) 0.0285 1.0000 Uani .
C23 C 0.1328(3) 0.5315(3) 0.64738(17) 0.0342 1.0000 Uani .
C24 C 0.1540(3) 0.5622(3) 0.53708(17) 0.0307 1.0000 Uani .
C25 C 0.2733(3) 0.4693(2) 0.77432(16) 0.0258 1.0000 Uani .
C26 C 0.1991(3) 0.4205(3) 0.82391(18) 0.0343 1.0000 Uani .
C27 C 0.1997(4) 0.5549(3) 0.86963(19) 0.0406 1.0000 Uani .
N1 N 0.6533(3) 0.2261(2) 0.49969(15) 0.0343 1.0000 Uani .
N2 N 0.8244(3) 0.1337(3) 0.52679(19) 0.0472 1.0000 Uani .
N3 N 0.2808(3) -0.1187(2) 0.71904(15) 0.0401 1.0000 Uani .
N4 N 0.2824(3) -0.2387(2) 0.64661(17) 0.0448 1.0000 Uani .
N5 N 0.0888(2) 0.2882(2) 0.53400(14) 0.0294 1.0000 Uani .
N6 N 0.0456(3) 0.2309(2) 0.43588(15) 0.0323 1.0000 Uani .
N7 N 0.7057(4) 0.0515(3) 0.8700(2) 0.0574 1.0000 Uani .
N8 N 0.7484(6) -0.0857(4) 0.8149(3) 0.0939 1.0000 Uani .
N9 N 0.1192(3) 0.0573(3) 0.92364(17) 0.0459 1.0000 Uani .
N10 N 0.1433(3) -0.0347(3) 1.02782(18) 0.0512 1.0000 Uani .
N11 N 0.4485(3) 0.4038(3) 0.95306(16) 0.0436 1.0000 Uani .
N12 N 0.5850(3) 0.5283(3) 0.91105(17) 0.0472 1.0000 Uani .
N13 N 0.6773(3) 0.4537(3) 0.62658(17) 0.0402 1.0000 Uani .
N14 N 0.7625(4) 0.6065(3) 0.6223(2) 0.0695 1.0000 Uani .
N15 N 0.0812(3) 0.5718(3) 0.59232(15) 0.0396 1.0000 Uani .
N16 N 0.1292(3) 0.5924(3) 0.47485(15) 0.0389 1.0000 Uani .
N17 N 0.1574(3) 0.4670(3) 0.87791(17) 0.0445 1.0000 Uani .
N18 N 0.1784(4) 0.6184(3) 0.9142(2) 0.0653 1.0000 Uani .
Cl1 Cl 0.3062(2) 0.19668(12) 0.30872(7) 0.0956 1.0000 Uani .
H21 H 0.4826 0.2750 0.5037 0.0394 1.0000 Uiso R
H51 H 0.2887 0.0115 0.7508 0.0403 1.0000 Uiso R
H81 H 0.1598 0.3030 0.6181 0.0355 1.0000 Uiso R
H111 H 0.6220 0.1708 0.9020 0.0503 1.0000 Uiso R
H141 H 0.1556 0.1443 0.8355 0.0443 1.0000 Uiso R
H171 H 0.3457 0.2839 0.9609 0.0443 1.0000 Uiso R
H201 H 0.5588 0.3442 0.6424 0.0373 1.0000 Uiso R
H231 H 0.0924 0.5303 0.6907 0.0412 1.0000 Uiso R
H261 H 0.1769 0.3554 0.8227 0.0421 1.0000 Uiso R
H61 H 0.0024 0.2809 0.4251 0.0386 1.0000 Uiso R
H62 H 0.0672 0.1958 0.4040 0.0386 1.0000 Uiso R
H161 H 0.0623 0.6213 0.4694 0.0477 1.0000 Uiso R
H162 H 0.1814 0.5868 0.4407 0.0477 1.0000 Uiso R
H22 H 0.8514 0.0828 0.5496 0.0568 1.0000 Uiso R
H23 H 0.8696 0.1665 0.4947 0.0568 1.0000 Uiso R
H41 H 0.2637 -0.2838 0.6801 0.0532 1.0000 Uiso R
H42 H 0.2961 -0.2519 0.6058 0.0532 1.0000 Uiso R
H82 H 0.8179 -0.0925 0.8271 0.1113 1.0000 Uiso R
H83 H 0.7244 -0.1254 0.7906 0.1113 1.0000 Uiso R
H101 H 0.1832 -0.0442 1.0621 0.0601 1.0000 Uiso R
H102 H 0.0689 -0.0494 1.0352 0.0601 1.0000 Uiso R
H142 H 0.7535 0.6661 0.6313 0.0802 1.0000 Uiso R
H143 H 0.8308 0.5863 0.6050 0.0802 1.0000 Uiso R
H121 H 0.5794 0.5501 0.9489 0.0569 1.0000 Uiso R
H122 H 0.6358 0.5533 0.8778 0.0569 1.0000 Uiso R
H181 H 0.1350 0.6023 0.9519 0.0787 1.0000 Uiso R
H182 H 0.1979 0.6791 0.9019 0.0787 1.0000 Uiso R

loop_
_atom_site_aniso_label
_atom_site_aniso_U_11
_atom_site_aniso_U_22
_atom_site_aniso_U_33
_atom_site_aniso_U_23
_atom_site_aniso_U_13
_atom_site_aniso_U_12
Au1 0.02613(7) 0.02330(8) 0.02137(7) -0.00550(4) -0.00334(4) 0.00058(4)
P1 0.0278(4) 0.0220(4) 0.0196(3) -0.0051(3) -0.0048(3) 0.0018(3)
P2 0.0285(4) 0.0244(4) 0.0198(3) -0.0041(3) -0.0056(3) -0.0011(3)
P3 0.0290(4) 0.0216(4) 0.0221(4) -0.0047(3) -0.0024(3) 0.0034(3)
S1 0.0296(4) 0.0435(6) 0.0335(4) 0.0059(4) -0.0025(3) 0.0038(3)
S2 0.0477(5) 0.0203(4) 0.0238(4) -0.0032(3) 0.0002(3) -0.0029(3)
S3 0.0441(5) 0.0370(5) 0.0295(4) -0.0134(3) -0.0158(3) 0.0144(4)
S4 0.0509(5) 0.0392(6) 0.0339(4) -0.0149(4) -0.0142(4) 0.0124(4)
S5 0.0299(4) 0.0435(5) 0.0289(4) 0.0051(3) -0.0093(3) -0.0090(3)
S6 0.0407(4) 0.0338(5) 0.0256(4) -0.0078(3) -0.0017(3) -0.0083(3)
S7 0.0482(5) 0.0264(5) 0.0480(5) -0.0098(4) 0.0136(4) -0.0058(4)
S8 0.0291(4) 0.0348(5) 0.0238(4) -0.0012(3) -0.0016(3) 0.0079(3)
S9 0.0578(5) 0.0260(5) 0.0252(4) -0.0062(3) 0.0072(4) -0.0029(4)
C1 0.0321(15) 0.0219(17) 0.0232(14) -0.0055(12) -0.0050(12) 0.0016(12)
C2 0.0373(17) 0.031(2) 0.0278(16) -0.0069(13) -0.0041(13) 0.0024(14)
C3 0.0313(16) 0.033(2) 0.0329(17) -0.0099(14) -0.0021(13) -0.0054(13)
C4 0.0313(15) 0.0247(18) 0.0211(14) -0.0045(12) -0.0050(11) 0.0034(12)
C5 0.050(2) 0.027(2) 0.0279(16) -0.0060(14) -0.0036(14) 0.0002(14)
C6 0.0444(19) 0.0237(19) 0.0300(16) 0.0007(13) -0.0036(14) -0.0012(14)
C7 0.0343(16) 0.0190(17) 0.0269(15) -0.0024(12) -0.0054(12) 0.0009(12)
C8 0.0299(16) 0.0302(19) 0.0285(15) -0.0077(13) -0.0045(12) 0.0048(13)
C9 0.0226(14) 0.0271(18) 0.0280(15) -0.0030(12) -0.0040(11) -0.0019(11)
C10 0.0344(16) 0.0292(19) 0.0203(14) -0.0057(12) -0.0049(12) -0.0003(13)
C11 0.046(2) 0.045(2) 0.0357(18) -0.0134(16) -0.0170(16) 0.0134(16)
C12 0.064(3) 0.069(3) 0.036(2) -0.021(2) -0.0187(19) 0.036(2)
C13 0.0274(15) 0.0295(19) 0.0253(15) -0.0029(12) -0.0055(12) -0.0008(12)
C14 0.0355(18) 0.044(2) 0.0310(17) 0.0061(15) -0.0104(14) -0.0029(15)
C15 0.0320(17) 0.046(2) 0.0355(18) 0.0026(16) -0.0097(14) -0.0050(15)
C16 0.0321(15) 0.0299(19) 0.0220(14) -0.0061(12) -0.0069(12) -0.0006(12)
C17 0.0445(19) 0.038(2) 0.0293(17) -0.0114(15) 0.0021(14) -0.0074(15)
C18 0.047(2) 0.031(2) 0.0303(17) -0.0089(14) -0.0051(14) -0.0047(15)
C19 0.0334(16) 0.0267(19) 0.0237(15) -0.0051(12) -0.0015(12) 0.0003(13)
C20 0.0328(16) 0.0277(19) 0.0279(16) -0.0069(13) 0.0030(12) -0.0047(13)
C21 0.048(2) 0.035(2) 0.0355(18) -0.0076(15) 0.0126(15) -0.0137(16)
C22 0.0338(16) 0.0278(19) 0.0248(15) -0.0069(12) -0.0057(12) 0.0082(13)
C23 0.0375(18) 0.040(2) 0.0246(15) -0.0059(14) -0.0028(13) 0.0139(14)
C24 0.0296(16) 0.034(2) 0.0274(16) -0.0054(13) -0.0009(12) 0.0062(13)
C25 0.0301(15) 0.0239(18) 0.0248(15) -0.0059(12) -0.0072(12) 0.0055(12)
C26 0.0394(18) 0.026(2) 0.0353(18) -0.0083(14) 0.0077(14) -0.0040(14)
C27 0.054(2) 0.031(2) 0.0334(18) -0.0041(15) 0.0100(16) 0.0008(16)
N1 0.0368(15) 0.0307(18) 0.0336(15) -0.0020(12) 0.0011(12) -0.0056(12)
N2 0.0275(15) 0.058(2) 0.052(2) -0.0020(17) 0.0026(14) -0.0015(14)
N3 0.061(2) 0.0308(19) 0.0256(14) 0.0011(12) 0.0041(13) -0.0057(14)
N4 0.076(2) 0.0221(18) 0.0333(16) -0.0007(12) 0.0045(15) -0.0072(15)
N5 0.0266(13) 0.0316(17) 0.0307(14) -0.0058(11) -0.0049(11) 0.0019(11)
N6 0.0362(15) 0.0340(17) 0.0296(14) -0.0075(12) -0.0127(11) 0.0044(12)
N7 0.062(2) 0.070(3) 0.047(2) -0.0247(19) -0.0265(17) 0.037(2)
N8 0.119(4) 0.100(4) 0.081(3) -0.054(3) -0.056(3) 0.079(4)
N9 0.0286(15) 0.064(3) 0.0406(17) 0.0169(16) -0.0127(13) -0.0122(14)
N10 0.0343(16) 0.072(3) 0.0429(18) 0.0230(17) -0.0159(14) -0.0171(16)
N11 0.060(2) 0.039(2) 0.0317(16) -0.0129(14) 0.0056(14) -0.0156(15)
N12 0.070(2) 0.038(2) 0.0343(16) -0.0117(14) 0.0042(15) -0.0197(16)
N13 0.0376(16) 0.039(2) 0.0417(17) -0.0127(14) 0.0127(13) -0.0079(13)
N14 0.065(2) 0.058(3) 0.081(3) -0.028(2) 0.038(2) -0.029(2)
N15 0.0379(16) 0.052(2) 0.0283(15) -0.0088(13) -0.0029(12) 0.0223(14)
N16 0.0337(15) 0.055(2) 0.0269(14) -0.0073(13) -0.0040(11) 0.0187(13)
N17 0.057(2) 0.036(2) 0.0369(17) -0.0131(14) 0.0200(15) -0.0041(15)
N18 0.107(3) 0.040(2) 0.0428(19) -0.0181(17) 0.034(2) -0.013(2)
Cl1 0.1834(19) 0.0512(9) 0.0523(7) -0.0166(6) -0.0027(9) -0.0054(9)

loop_
_atom_type_symbol
_atom_type_scat_dispersion_real
_atom_type_scat_dispersion_imag
_atom_type_scat_Cromer_Mann_a1
_atom_type_scat_Cromer_Mann_b1
_atom_type_scat_Cromer_Mann_a2
_atom_type_scat_Cromer_Mann_b2
_atom_type_scat_Cromer_Mann_a3
_atom_type_scat_Cromer_Mann_b3
_atom_type_scat_Cromer_Mann_a4
_atom_type_scat_Cromer_Mann_b4
_atom_type_scat_Cromer_Mann_c
_atom_type_scat_source
Au -2.0133 8.8022 16.8819 0.4611 18.5913 8.6216 25.5582 1.4826 5.8600 36.3956 12.0658 'International Tables Vol C 4.2.6.8 and 6.1.1.4'
P 0.1023 0.0942 6.4345 1.9067 4.1791 27.1570 1.7800 0.5260 1.4908 68.1645 1.1149 'International Tables Vol C 4.2.6.8 and 6.1.1.4'
S 0.1246 0.1234 6.9053 1.4679 5.2034 22.2151 1.4379 0.2536 1.5863 56.1720 0.8669 'International Tables Vol C 4.2.6.8 and 6.1.1.4'
N 0.0061 0.0033 12.2126 0.0057 3.1322 9.8933 2.0125 28.9975 1.1663 0.5826 -11.5290 'International Tables Vol C 4.2.6.8 and 6.1.1.4'
C 0.0033 0.0016 2.3100 20.8439 1.0200 10.2075 1.5886 0.5687 0.8650 51.6512 0.2156 'International Tables Vol C 4.2.6.8 and 6.1.1.4'
H 0.0000 0.0000 0.4930 10.5109 0.3229 26.1257 0.1402 3.1424 0.0408 57.7998 0.0030 'International Tables Vol C 4.2.6.8 and 6.1.1.4'
O 0.0106 0.0060 3.0485 13.2771 2.2868 5.7011 1.5463 0.3239 0.8670 32.9089 0.2508 'International Tables Vol C 4.2.6.8 and 6.1.1.4'
Cl 0.1484 0.1585 11.4604 0.0104 7.1964 1.1662 6.2556 18.5194 1.6455 47.7784 -9.5574 'International Tables Vol C 4.2.6.8 and 6.1.1.4'

loop_
_geom_angle_atom_site_label_1
_geom_angle_atom_site_label_2
_geom_angle_atom_site_label_3
_geom_angle
_geom_angle_publ_flag
P1 Au1 P2 130.96(3) yes
P1 Au1 P3 119.26(3) yes
P2 Au1 P3 108.32(3) yes
Au1 P1 C1 110.20(10) yes
Au1 P1 C4 115.91(10) yes
C1 P1 C4 103.73(15) yes
Au1 P1 C7 113.94(11) yes
C1 P1 C7 104.68(15) yes
C4 P1 C7 107.32(15) yes
Au1 P2 C10 113.57(10) yes
Au1 P2 C13 113.40(10) yes
C10 P2 C13 103.70(16) yes
Au1 P2 C16 118.01(11) yes
C10 P2 C16 101.14(15) yes
C13 P2 C16 105.36(15) yes
Au1 P3 C19 104.12(12) yes
Au1 P3 C22 126.39(12) yes
C19 P3 C22 103.76(16) yes
Au1 P3 C25 109.44(11) yes
C19 P3 C25 109.77(15) yes
C22 P3 C25 102.71(15) yes
C1 S1 C3 88.86(17) yes
C4 S2 C6 89.22(16) yes
C7 S3 C9 88.73(15) yes
C10 S4 C12 88.65(19) yes
C13 S5 C15 89.18(16) yes
C16 S6 C18 89.49(16) yes
C19 S7 C21 88.89(17) yes
C22 S8 C24 88.79(15) yes
C25 S9 C27 88.71(17) yes
P1 C1 S1 120.52(19) yes
P1 C1 C2 130.1(3) yes
S1 C1 C2 108.9(2) yes
C1 C2 N1 117.1(3) yes
C1 C2 H21 121.8 no
N1 C2 H21 121.0 no
S1 C3 N1 115.4(3) yes
S1 C3 N2 119.3(3) yes
N1 C3 N2 125.3(3) yes
P1 C4 S2 124.05(18) yes
P1 C4 C5 127.7(3) yes
S2 C4 C5 108.1(3) yes
C4 C5 N3 118.4(3) yes
C4 C5 H51 120.7 no
N3 C5 H51 120.9 no
S2 C6 N3 114.5(3) yes
S2 C6 N4 120.8(3) yes
N3 C6 N4 124.7(3) yes
P1 C7 S3 125.91(19) yes
P1 C7 C8 125.2(3) yes
S3 C7 C8 108.8(2) yes
C7 C8 N5 117.1(3) yes
C7 C8 H81 121.7 no
N5 C8 H81 121.1 no
S3 C9 N5 115.3(2) yes
S3 C9 N6 122.2(3) yes
N5 C9 N6 122.5(3) yes
P2 C10 S4 122.29(18) yes
P2 C10 C11 127.7(3) yes
S4 C10 C11 109.3(3) yes
C10 C11 N7 117.5(4) yes
C10 C11 H111 120.8 no
N7 C11 H111 121.7 no
S4 C12 N7 114.5(3) yes
S4 C12 N8 122.0(4) yes
N7 C12 N8 123.6(4) yes
P2 C13 S5 123.54(18) yes
P2 C13 C14 127.2(3) yes
S5 C13 C14 109.0(2) yes
C13 C14 N9 117.6(3) yes
C13 C14 H141 121.7 no
N9 C14 H141 120.7 no
S5 C15 N9 114.3(3) yes
S5 C15 N10 121.4(3) yes
N9 C15 N10 124.3(3) yes
P2 C16 S6 121.82(18) yes
P2 C16 C17 129.3(3) yes
S6 C16 C17 108.8(3) yes
C16 C17 N11 116.8(3) yes
C16 C17 H171 121.3 no
N11 C17 H171 122.0 no
S6 C18 N11 113.6(3) yes
S6 C18 N12 121.7(3) yes
N11 C18 N12 124.7(3) yes
P3 C19 S7 126.4(2) yes
P3 C19 C20 124.5(3) yes
S7 C19 C20 109.0(2) yes
C19 C20 N13 117.6(3) yes
C19 C20 H201 121.9 no
N13 C20 H201 120.5 no
S7 C21 N13 114.7(3) yes
S7 C21 N14 121.9(3) yes
N13 C21 N14 123.4(4) yes
P3 C22 S8 121.76(19) yes
P3 C22 C23 129.0(3) yes
S8 C22 C23 108.8(2) yes
C22 C23 N15 118.2(3) yes
C22 C23 H231 120.9 no
N15 C23 H231 120.9 no
S8 C24 N15 114.6(3) yes
S8 C24 N16 120.8(3) yes
N15 C24 N16 124.6(3) yes
P3 C25 S9 126.5(2) yes
P3 C25 C26 124.7(3) yes
S9 C25 C26 108.6(2) yes
C25 C26 N17 118.1(3) yes
C25 C26 H261 121.8 no
N17 C26 H261 120.1 no
S9 C27 N17 114.6(3) yes
S9 C27 N18 120.6(3) yes
N17 C27 N18 124.8(4) yes
C2 N1 C3 109.7(3) yes
C3 N2 H22 120.1 no
C3 N2 H23 119.3 no
H22 N2 H23 120.3 no
C5 N3 C6 109.7(3) yes
C6 N4 H41 118.9 no
C6 N4 H42 119.3 no
H41 N4 H42 121.6 no
C8 N5 C9 110.1(3) yes
C9 N6 H61 119.4 no
C9 N6 H62 120.5 no
H61 N6 H62 115.4 no
C11 N7 C12 110.0(3) yes
C12 N8 H82 119.7 no
C12 N8 H83 119.8 no
H82 N8 H83 119.9 no
C14 N9 C15 109.9(3) yes
C15 N10 H101 120.4 no
C15 N10 H102 119.4 no
H101 N10 H102 116.7 no
C17 N11 C18 111.4(3) yes
C18 N12 H121 119.5 no
C18 N12 H122 119.6 no
H121 N12 H122 120.3 no
C20 N13 C21 109.8(3) yes
C21 N14 H142 119.5 no
C21 N14 H143 120.3 no
H142 N14 H143 120.3 no
C23 N15 C24 109.6(3) yes
C24 N16 H161 118.9 no
C24 N16 H162 120.7 no
H161 N16 H162 120.3 no
C26 N17 C27 109.9(3) yes
C27 N18 H181 120.7 no
C27 N18 H182 119.0 no
H181 N18 H182 119.4 no

loop_
_geom_bond_atom_site_label_1
_geom_bond_atom_site_label_2
_geom_bond_distance
_geom_bond_publ_flag
Au1 P1 2.3332(8) yes
Au1 P2 2.3564(8) yes
Au1 P3 2.4256(9) yes
P1 C1 1.790(3) yes
P1 C4 1.776(3) yes
P1 C7 1.780(3) yes
P2 C10 1.795(4) yes
P2 C13 1.781(3) yes
P2 C16 1.787(3) yes
P3 C19 1.787(3) yes
P3 C22 1.799(3) yes
P3 C25 1.780(3) yes
S1 C1 1.737(3) yes
S1 C3 1.734(4) yes
S2 C4 1.743(3) yes
S2 C6 1.737(4) yes
S3 C7 1.737(3) yes
S3 C9 1.729(3) yes
S4 C10 1.736(3) yes
S4 C12 1.738(4) yes
S5 C13 1.741(3) yes
S5 C15 1.736(4) yes
S6 C16 1.743(3) yes
S6 C18 1.747(3) yes
S7 C19 1.737(3) yes
S7 C21 1.742(4) yes
S8 C22 1.741(3) yes
S8 C24 1.750(3) yes
S9 C25 1.738(3) yes
S9 C27 1.752(4) yes
C1 C2 1.351(5) yes
C2 N1 1.376(5) yes
C2 H21 0.926 no
C3 N1 1.302(5) yes
C3 N2 1.355(5) yes
C4 C5 1.346(5) yes
C5 N3 1.360(5) yes
C5 H51 0.921 no
C6 N3 1.315(5) yes
C6 N4 1.339(5) yes
C7 C8 1.355(5) yes
C8 N5 1.359(4) yes
C8 H81 0.927 no
C9 N5 1.303(4) yes
C9 N6 1.366(4) yes
C10 C11 1.340(5) yes
C11 N7 1.357(5) yes
C11 H111 0.939 no
C12 N7 1.316(6) yes
C12 N8 1.328(6) yes
C13 C14 1.339(5) yes
C14 N9 1.370(5) yes
C14 H141 0.925 no
C15 N9 1.322(5) yes
C15 N10 1.326(5) yes
C16 C17 1.358(5) yes
C17 N11 1.368(5) yes
C17 H171 0.936 no
C18 N11 1.312(5) yes
C18 N12 1.328(5) yes
C19 C20 1.346(5) yes
C20 N13 1.368(4) yes
C20 H201 0.936 no
C21 N13 1.310(5) yes
C21 N14 1.335(5) yes
C22 C23 1.349(5) yes
C23 N15 1.361(5) yes
C23 H231 0.933 no
C24 N15 1.320(4) yes
C24 N16 1.328(5) yes
C25 C26 1.340(5) yes
C26 N17 1.367(5) yes
C26 H261 0.943 no
C27 N17 1.297(5) yes
C27 N18 1.336(5) yes
N2 H22 0.854 no
N2 H23 0.857 no
N4 H41 0.863 no
N4 H42 0.861 no
N6 H61 0.850 no
N6 H62 0.864 no
N8 H82 0.849 no
N8 H83 0.855 no
N10 H101 0.865 no
N10 H102 0.860 no
N12 H121 0.852 no
N12 H122 0.865 no
N14 H142 0.866 no
N14 H143 0.861 no
N16 H161 0.856 no
N16 H162 0.860 no
N18 H181 0.857 no
N18 H182 0.866 no

loop_
_geom_hbond_atom_site_label_D
_geom_hbond_atom_site_label_H
_geom_hbond_atom_site_label_A
_geom_hbond_site_symmetry_A
_geom_hbond_angle_DHA
_geom_hbond_distance_DH
_geom_hbond_distance_HA
_geom_hbond_distance_DA
_geom_hbond_publ_flag
N6 H61 N15 2_566 167.23(11) 0.850 2.215 3.050(5) yes
N16 H161 N5 2_566 169.02(12) 0.856 2.084 2.929(5) yes
N16 H162 N13 2_666 166.44(14) 0.860 2.077 2.920(5) yes
N2 H23 N6 1_655 157.54(12) 0.857 2.318 3.128(5) yes
N4 H42 N1 2_656 157.66(12) 0.861 2.118 2.933(5) yes
N10 H101 N7 2_657 170.14(18) 0.865 1.960 2.816(5) yes
N10 H102 N9 2_557 162.84(15) 0.860 2.181 3.013(5) yes
N12 H121 N11 2_667 174.72(13) 0.852 2.145 2.994(5) yes

loop_
_platon_squeeze_void_nr
_platon_squeeze_void_average_x
_platon_squeeze_void_average_y
_platon_squeeze_void_average_z
_platon_squeeze_void_volume
_platon_squeeze_void_count_electrons
_platon_squeeze_void_content
1 0.002 0.043 0.000 1108 232 ' '
